data_7124648
loop_
_publ_author_name
'He, Lei'
'Chen, Xiang'
'Meng, Zhenyu'
'Wang, Jintao'
'Tian, Keyin'
'Li, Tianhu'
'Shao, Fangwei'

_publ_section_title
;
 Octahedral ruthenium complexes selectively stabilize G-quadruplexes.
;
_journal_issue 52
_journal_name_full 'Chemical communications (Cambridge, England)'
_journal_page_first 8095
_journal_page_last 8098
_journal_paper_doi 10.1039/c6cc03117j
_journal_volume 52
_journal_year 2016
_chemical_formula_sum 'C29 H32 F12 N6 O3 P2 Ru S'
_chemical_formula_weight 935.67
_chemical_name_systematic Ru(bpa)(NH3)(DMSO)
_space_group_crystal_system monoclinic
_space_group_IT_number 14
_space_group_name_Hall '-P 2ybc'
_space_group_name_H-M_alt 'P 1 21/c 1'
_atom_sites_solution_hydrogens mixed
_audit_update_record
;
2016-04-14 deposited with the CCDC.
2016-05-31 downloaded from the CCDC.
;
_cell_angle_alpha 90
_cell_angle_beta 97.6261(17)
_cell_angle_gamma 90
_cell_formula_units_Z 4
_cell_length_a 11.5273(4)
_cell_length_b 12.9572(4)
_cell_length_c 24.0256(7)
_cell_measurement_reflns_used 7991
_cell_measurement_temperature 103.(2)
_cell_measurement_theta_max 28.2579
_cell_measurement_theta_min 2.3230
_cell_volume 3556.8(2)
_computing_cell_refinement 'SAINT V8.34A (Bruker AXS Inc., 2013)'
_computing_data_collection 'APEX2 (Bruker AXS Inc., 2014)'
_computing_data_reduction 'SAINT V8.34A (Bruker AXS Inc., 2013)'
_computing_molecular_graphics 'XP (Bruker AXS Inc., 2014)'
_computing_publication_material 'APEX2 (Bruker AXS Inc., 2014)'
_computing_structure_refinement 'SHELXL-2014/6 (Sheldrick, 2014)'
_diffrn_ambient_temperature 103.(2)
_diffrn_detector_area_resol_mean 8.3333
_diffrn_measured_fraction_theta_full 0.989
_diffrn_measured_fraction_theta_max 0.989
_diffrn_measurement_device_type 'CCD area detector'
_diffrn_measurement_method 'phi and omega scans'
_diffrn_radiation_monochromator graphite
_diffrn_radiation_type MoK\a
_diffrn_radiation_wavelength 0.71073
_diffrn_reflns_av_R_equivalents 0.1058
_diffrn_reflns_av_unetI/netI 0.0858
_diffrn_reflns_limit_h_max 13
_diffrn_reflns_limit_h_min -15
_diffrn_reflns_limit_k_max 17
_diffrn_reflns_limit_k_min -17
_diffrn_reflns_limit_l_max 32
_diffrn_reflns_limit_l_min -31
_diffrn_reflns_number 59989
_diffrn_reflns_theta_full 28.57
_diffrn_reflns_theta_max 28.57
_diffrn_reflns_theta_min 1.71
_diffrn_source 'fine-focus sealed tube'
_exptl_absorpt_coefficient_mu 0.695
_exptl_absorpt_correction_T_max 0.99
_exptl_absorpt_correction_T_min 0.81
_exptl_absorpt_correction_type multi-scan
_exptl_absorpt_process_details 'SADABS V2014/4 (Bruker AXS Inc.)'
_exptl_crystal_colour red
_exptl_crystal_density_diffrn 1.747
_exptl_crystal_density_method 'not measured'
_exptl_crystal_description plate
_exptl_crystal_F_000 1880
_exptl_crystal_size_max 0.300
_exptl_crystal_size_mid 0.040
_exptl_crystal_size_min 0.020
_refine_diff_density_max 1.643
_refine_diff_density_min -1.329
_refine_ls_extinction_method none
_refine_ls_goodness_of_fit_ref 1.084
_refine_ls_hydrogen_treatment mixed
_refine_ls_matrix_type full
_refine_ls_number_parameters 616
_refine_ls_number_reflns 8994
_refine_ls_number_restraints 602
_refine_ls_restrained_S_all 1.094
_refine_ls_R_factor_all 0.1360
_refine_ls_R_factor_gt 0.0722
_refine_ls_shift/su_max 0.000
_refine_ls_shift/su_mean 0.000
_refine_ls_structure_factor_coef Fsqd
_refine_ls_weighting_details 'w=1/[\s^2^(Fo^2^)+(0.1249P)^2^+7.5513P] where P=(Fo^2^+2Fc^2^)/3'
_refine_ls_weighting_scheme calc
_refine_ls_wR_factor_gt 0.1928
_refine_ls_wR_factor_ref 0.2432
_reflns_number_gt 5541
_reflns_number_total 8994
_reflns_threshold_expression 'I > 2\s(I)'
_cod_data_source_file c6cc03117j2.cif
_cod_data_source_block I
_cod_database_code 7124648

loop_
_space_group_symop_operation_xyz
'x, y, z'
'-x, y+1/2, -z+1/2'
'-x, -y, -z'
'x, -y-1/2, z-1/2'

loop_
_atom_site_type_symbol
_atom_site_label
_atom_site_fract_x
_atom_site_fract_y
_atom_site_fract_z
_atom_site_U_iso_or_equiv
_atom_site_adp_type
_atom_site_calc_flag
_atom_site_refinement_flags_adp
_atom_site_refinement_flags_occupancy
_atom_site_refinement_flags_posn
_atom_site_occupancy
_atom_site_disorder_assembly
_atom_site_disorder_group
Ru Ru1 0.62457(5) 0.40973(4) 0.14575(2) 0.02777(17) Uani d . . . 1.0 . .
C C1 0.6081(8) 0.1785(5) 0.1075(3) 0.0508(19) Uani d . . . 1.0 . .
H H1 0.688 0.1815 0.1017 0.061 Uiso calc U . R 1.0 . .
C C2 0.5441(10) 0.0834(6) 0.0968(4) 0.063(3) Uani d . . . 1.0 . .
H H2 0.5818 0.0244 0.0841 0.076 Uiso calc U . R 1.0 . .
C C3 0.4309(10) 0.0782(6) 0.1050(4) 0.060(2) Uani d . . . 1.0 . .
H H3 0.3892 0.0153 0.0977 0.072 Uiso calc U . R 1.0 . .
C C4 0.3740(8) 0.1637(5) 0.1241(3) 0.052(2) Uani d . . . 1.0 . .
C C5 0.2559(7) 0.1644(6) 0.1347(3) 0.0466(18) Uani d . . . 1.0 . .
H H5 0.2092 0.1045 0.1265 0.056 Uiso calc U . R 1.0 . .
C C6 0.2076(8) 0.2494(6) 0.1563(3) 0.0510(19) Uani d . . . 1.0 . .
H H6 0.1288 0.2472 0.1639 0.061 Uiso calc U . R 1.0 . .
C C7 0.2739(7) 0.3404(5) 0.1675(3) 0.0435(17) Uani d . . . 1.0 . .
C C8 0.2321(7) 0.4315(6) 0.1901(3) 0.0460(18) Uani d . . . 1.0 . .
H H8 0.1538 0.4345 0.1984 0.055 Uiso calc U . R 1.0 . .
C C9 0.3031(7) 0.5149(6) 0.2002(3) 0.0447(17) Uani d . . . 1.0 . .
H H9 0.2742 0.5756 0.2158 0.054 Uiso calc U . R 1.0 . .
C C10 0.4177(6) 0.5125(5) 0.1880(3) 0.0343(14) Uani d . . . 1.0 . .
C C11 0.4414(7) 0.2551(5) 0.1348(3) 0.0387(16) Uani d . . . 1.0 . .
C C12 0.3900(6) 0.3423(5) 0.1560(3) 0.0367(15) Uani d . . . 1.0 . .
C C13 0.5961(6) 0.6270(5) 0.1865(3) 0.0321(13) Uani d . . . 1.0 . .
C C14 0.6319(6) 0.7294(5) 0.1975(3) 0.0419(16) Uani d . . . 1.0 . .
H H14 0.5817 0.7764 0.213 0.05 Uiso calc U . R 1.0 . .
C C15 0.7389(7) 0.7615(5) 0.1857(3) 0.0461(18) Uani d . . . 1.0 . .
H H15 0.7636 0.8305 0.1939 0.055 Uiso calc U . R 1.0 . .
C C16 0.8124(6) 0.6931(5) 0.1617(3) 0.0340(14) Uani d . . . 1.0 . .
C C17 0.9226(6) 0.7192(5) 0.1454(3) 0.0441(17) Uani d . . . 1.0 . .
H H17 0.9524 0.787 0.1523 0.053 Uiso calc U . R 1.0 . .
C C18 0.9868(6) 0.6488(6) 0.1201(3) 0.0453(17) Uani d . . . 1.0 . .
H H18 1.0599 0.6686 0.1092 0.054 Uiso calc U . R 1.0 . .
C C19 0.9455(6) 0.5471(6) 0.1100(3) 0.0403(16) Uani d . . . 1.0 . .
C C20 1.0037(7) 0.4703(7) 0.0828(3) 0.056(2) Uani d . . . 1.0 . .
H H20 1.0762 0.4864 0.0701 0.067 Uiso calc U . R 1.0 . .
C C21 0.9595(7) 0.3754(7) 0.0743(3) 0.052(2) Uani d . . . 1.0 . .
H H21 1.0001 0.3247 0.0559 0.062 Uiso calc U . R 1.0 . .
C C22 0.8527(7) 0.3517(6) 0.0929(3) 0.0445(17) Uani d . . . 1.0 . .
H H22 0.822 0.2841 0.0863 0.053 Uiso calc U . R 1.0 . .
C C23 0.7707(6) 0.5919(5) 0.1520(2) 0.0311(13) Uani d . . . 1.0 . .
C C24 0.8391(6) 0.5175(5) 0.1269(3) 0.0317(13) Uani d . . . 1.0 . .
C C25 0.6784(9) 0.4436(6) 0.2852(3) 0.056(2) Uani d . . . 1.0 . .
H H25A 0.5966 0.4614 0.2877 0.084 Uiso calc U . R 1.0 . .
H H25B 0.7208 0.5057 0.2761 0.084 Uiso calc U . R 1.0 . .
H H25C 0.7147 0.4156 0.3212 0.084 Uiso calc U . R 1.0 . .
C C26 0.8355(7) 0.3192(6) 0.2452(4) 0.054(2) Uani d . . . 1.0 . .
H H26A 0.854 0.2932 0.2837 0.081 Uiso calc U . R 1.0 . .
H H26B 0.882 0.3812 0.2407 0.081 Uiso calc U . R 1.0 . .
H H26C 0.8541 0.2661 0.2187 0.081 Uiso calc U . R 1.0 . .
C C27 0.3022(13) 0.1975(14) 0.9690(6) 0.072(3) Uani d U P D 0.630(8) A 1
H H27A 0.2924 0.1375 0.944 0.108 Uiso calc U P R 0.630(8) A 1
H H27B 0.366 0.1844 0.9994 0.108 Uiso calc U P R 0.630(8) A 1
H H27C 0.3207 0.2584 0.9477 0.108 Uiso calc U P R 0.630(8) A 1
C C28 0.1923(18) 0.2158(16) 0.9932(9) 0.061(3) Uani d U P D 0.630(8) A 1
C C29 0.1124(18) 0.1236(14) 0.9923(8) 0.074(4) Uani d U P D 0.630(8) A 1
H H29A 0.1534 0.0671 1.0137 0.111 Uiso calc U P R 0.630(8) A 1
H H29B 0.0894 0.1015 0.9534 0.111 Uiso calc U P R 0.630(8) A 1
H H29C 0.0424 0.1423 1.0091 0.111 Uiso calc U P R 0.630(8) A 1
O O4 0.1629(10) 0.2975(9) 1.0096(5) 0.060(3) Uani d U P D 0.630(8) A 1
C C27A 0.239(2) 0.082(2) 0.9731(13) 0.079(5) Uani d U P D 0.370(8) A 2
H H27D 0.3192 0.1077 0.9838 0.118 Uiso calc U P R 0.370(8) A 2
H H27E 0.2247 0.0734 0.9322 0.118 Uiso calc U P R 0.370(8) A 2
H H27F 0.2308 0.015 0.9912 0.118 Uiso calc U P R 0.370(8) A 2
C C28A 0.155(2) 0.156(2) 0.9912(13) 0.066(4) Uani d U P D 0.370(8) A 2
C C29A 0.035(3) 0.111(2) 0.9930(12) 0.073(5) Uani d U P D 0.370(8) A 2
H H29D 0.0067 0.131 1.0283 0.109 Uiso calc U P R 0.370(8) A 2
H H29E 0.0384 0.0359 0.9906 0.109 Uiso calc U P R 0.370(8) A 2
H H29F -0.0193 0.138 0.9613 0.109 Uiso calc U P R 0.370(8) A 2
O O4A 0.169(2) 0.2453(17) 1.0002(11) 0.060(4) Uani d U P D 0.370(8) A 2
F F1 0.9426(5) 0.1348(5) 0.1337(4) 0.112(3) Uani d U . . 1.0 . .
F F2 1.0462(7) 0.0886(5) 0.2167(3) 0.105(2) Uani d U . . 1.0 . .
F F3 1.0349(5) -0.0164(4) 0.1446(2) 0.0744(15) Uani d U . . 1.0 . .
F F4 0.9394(5) -0.0575(4) 0.2151(3) 0.0720(15) Uani d U . . 1.0 . .
F F5 0.8400(7) 0.0915(5) 0.2005(4) 0.135(3) Uani d U . . 1.0 . .
F F6 0.8425(6) -0.0173(6) 0.1307(4) 0.122(3) Uani d U . . 1.0 . .
P P2 0.3291(4) 0.7478(4) 0.06395(18) 0.0473(9) Uani d U P D 0.728(6) B 1
F F7 0.3711(10) 0.7485(9) 0.0049(4) 0.101(3) Uani d U P D 0.728(6) B 1
F F8 0.2203(7) 0.6818(7) 0.0388(4) 0.087(2) Uani d U P D 0.728(6) B 1
F F9 0.2825(7) 0.7304(7) 0.1232(3) 0.080(2) Uani d U P D 0.728(6) B 1
F F10 0.4141(9) 0.6549(7) 0.0773(4) 0.098(3) Uani d U P D 0.728(6) B 1
F F11 0.4286(8) 0.8180(7) 0.0950(4) 0.099(3) Uani d U P D 0.728(6) B 1
F F12 0.2581(10) 0.8512(7) 0.0543(5) 0.116(3) Uani d U P D 0.728(6) B 1
P P2A 0.3173(15) 0.7558(13) 0.0580(7) 0.073(3) Uani d U P D 0.272(6) B 2
F F7A 0.355(2) 0.6996(17) 0.0049(8) 0.080(4) Uani d U P D 0.272(6) B 2
F F8A 0.1902(16) 0.763(2) 0.0247(9) 0.093(4) Uani d U P D 0.272(6) B 2
F F9A 0.2537(19) 0.8108(18) 0.1048(9) 0.089(4) Uani d U P D 0.272(6) B 2
F F10A 0.296(2) 0.6464(14) 0.0825(9) 0.095(4) Uani d U P D 0.272(6) B 2
F F11A 0.4381(17) 0.745(2) 0.0954(10) 0.100(4) Uani d U P D 0.272(6) B 2
F F12A 0.358(2) 0.8621(14) 0.0374(9) 0.095(4) Uani d U P D 0.272(6) B 2
N N1 0.5575(6) 0.2615(4) 0.1250(2) 0.0391(13) Uani d . . . 1.0 . .
N N2 0.4617(5) 0.4268(4) 0.1669(2) 0.0347(12) Uani d . . . 1.0 . .
N N3 0.4868(5) 0.5983(4) 0.1990(3) 0.0394(13) Uani d . . . 1.0 . .
H H3A 0.4544 0.6455 0.2183 0.047 Uiso calc U . R 1.0 . .
N N4 0.6638(5) 0.5586(4) 0.1649(2) 0.0281(11) Uani d . . . 1.0 . .
N N5 0.7912(5) 0.4193(4) 0.1196(2) 0.0305(11) Uani d . . . 1.0 . .
N N6 0.5569(5) 0.4591(4) 0.0633(2) 0.0380(13) Uani d . . . 1.0 . .
H H6A 0.4914 0.4977 0.0647 0.057 Uiso calc U . R 1.0 . .
H H6B 0.5388 0.403 0.041 0.057 Uiso calc U . R 1.0 . .
H H6C 0.6117 0.4978 0.0488 0.057 Uiso calc U . R 1.0 . .
O O1 0.6190(5) 0.2581(4) 0.2482(2) 0.0491(13) Uani d . . . 1.0 . .
O O2 0.3054(7) 0.4649(8) 0.0201(4) 0.052(2) Uani d . P D 0.630(8) A 1
H H21O 0.258(9) 0.515(7) 0.020(6) 0.063 Uiso d U P D 0.630(8) A 1
H H22O 0.255(9) 0.417(7) 0.018(6) 0.063 Uiso d U P D 0.630(8) A 1
O O3 0.3790(13) 0.3362(11) 0.9871(6) 0.050(4) Uani d . P D 0.370(8) A 2
H H31O 0.309(7) 0.316(18) 0.984(8) 0.06 Uiso d U P D 0.370(8) A 2
H H32O 0.383(17) 0.343(18) 0.953(2) 0.06 Uiso d U P D 0.370(8) A 2
S S1 0.68418(16) 0.34992(11) 0.23181(6) 0.0345(4) Uani d . . . 1.0 . .
P P1 0.9423(2) 0.04142(16) 0.17515(12) 0.0598(6) Uani d . . . 1.0 . .

loop_
_atom_site_aniso_label
_atom_site_aniso_U_11
_atom_site_aniso_U_22
_atom_site_aniso_U_33
_atom_site_aniso_U_12
_atom_site_aniso_U_13
_atom_site_aniso_U_23
Ru1 0.0334(3) 0.0232(2) 0.0260(2) -0.0025(2) 0.00132(19) 0.00111(18)
C1 0.076(6) 0.034(4) 0.042(4) -0.004(4) 0.012(4) -0.009(3)
C2 0.101(8) 0.030(4) 0.059(5) -0.008(4) 0.012(5) -0.012(3)
C3 0.092(8) 0.036(4) 0.051(5) -0.016(4) 0.006(5) -0.007(3)
C4 0.079(6) 0.031(4) 0.042(4) -0.021(4) -0.005(4) 0.006(3)
C5 0.053(5) 0.041(4) 0.043(4) -0.020(3) -0.002(3) 0.007(3)
C6 0.051(5) 0.045(4) 0.056(4) -0.010(3) 0.003(4) 0.011(4)
C7 0.046(5) 0.040(4) 0.044(4) -0.007(3) 0.003(3) 0.013(3)
C8 0.042(5) 0.043(4) 0.054(4) -0.008(3) 0.011(3) 0.007(3)
C9 0.045(5) 0.037(4) 0.053(4) -0.007(3) 0.010(3) 0.002(3)
C10 0.040(4) 0.027(3) 0.036(3) -0.004(3) 0.007(3) 0.000(2)
C11 0.057(5) 0.033(3) 0.025(3) -0.016(3) 0.003(3) 0.004(2)
C12 0.044(4) 0.033(3) 0.032(3) -0.005(3) 0.002(3) 0.009(3)
C13 0.032(4) 0.028(3) 0.038(3) 0.001(2) 0.009(3) 0.002(3)
C14 0.039(4) 0.029(3) 0.060(4) 0.003(3) 0.013(3) -0.007(3)
C15 0.046(5) 0.033(3) 0.060(4) -0.006(3) 0.008(4) -0.004(3)
C16 0.025(4) 0.032(3) 0.044(4) -0.003(2) 0.000(3) -0.002(3)
C17 0.042(4) 0.035(4) 0.055(4) -0.012(3) 0.004(3) -0.002(3)
C18 0.030(4) 0.054(4) 0.050(4) -0.012(3) -0.001(3) 0.003(3)
C19 0.029(4) 0.049(4) 0.042(4) 0.003(3) -0.001(3) -0.003(3)
C20 0.030(4) 0.085(6) 0.051(4) 0.014(4) 0.000(3) -0.009(4)
C21 0.049(5) 0.060(5) 0.045(4) 0.018(4) 0.005(4) -0.015(4)
C22 0.049(5) 0.040(4) 0.044(4) 0.010(3) 0.003(3) -0.006(3)
C23 0.032(4) 0.031(3) 0.029(3) -0.002(3) -0.002(2) 0.007(2)
C24 0.028(4) 0.035(3) 0.030(3) 0.001(3) -0.001(3) 0.003(2)
C25 0.092(7) 0.042(4) 0.032(4) 0.007(4) 0.001(4) -0.008(3)
C26 0.050(5) 0.052(5) 0.057(5) 0.004(4) -0.004(4) 0.000(4)
C27 0.066(6) 0.092(8) 0.060(6) 0.011(6) 0.015(5) -0.009(6)
C28 0.064(6) 0.064(6) 0.056(5) -0.005(5) 0.012(5) -0.006(5)
C29 0.080(8) 0.076(6) 0.067(6) -0.014(6) 0.013(7) -0.018(6)
O4 0.061(5) 0.068(6) 0.056(5) -0.004(5) 0.022(4) -0.014(5)
C27A 0.078(8) 0.081(8) 0.074(9) 0.005(7) 0.002(8) -0.015(8)
C28A 0.067(6) 0.074(6) 0.059(6) -0.007(5) 0.011(5) -0.007(6)
C29A 0.075(9) 0.080(10) 0.064(10) -0.020(8) 0.007(9) -0.014(9)
O4A 0.056(7) 0.073(7) 0.053(7) -0.011(7) 0.014(6) -0.001(7)
F1 0.069(4) 0.076(4) 0.196(7) 0.004(3) 0.037(4) 0.069(5)
F2 0.140(6) 0.093(4) 0.091(4) -0.072(4) 0.041(4) -0.028(3)
F3 0.081(4) 0.060(3) 0.089(4) -0.001(3) 0.037(3) -0.010(3)
F4 0.061(3) 0.053(3) 0.107(4) -0.016(2) 0.028(3) 0.011(3)
F5 0.110(6) 0.085(5) 0.238(9) 0.022(4) 0.120(6) 0.029(5)
F6 0.074(4) 0.114(5) 0.169(7) -0.036(4) -0.017(4) 0.023(5)
P2 0.053(2) 0.0503(17) 0.0397(16) 0.0013(14) 0.0113(15) -0.0091(13)
F7 0.120(6) 0.126(7) 0.067(4) -0.015(5) 0.049(4) 0.002(4)
F8 0.078(4) 0.098(5) 0.081(4) -0.026(4) -0.002(4) -0.029(4)
F9 0.087(5) 0.101(5) 0.054(4) -0.012(4) 0.018(3) -0.011(4)
F10 0.112(5) 0.081(4) 0.094(5) 0.042(4) -0.011(4) -0.008(4)
F11 0.090(5) 0.072(5) 0.135(6) -0.023(4) 0.011(4) -0.038(5)
F12 0.123(6) 0.080(5) 0.139(6) 0.032(4) -0.005(5) 0.002(4)
P2A 0.080(4) 0.073(4) 0.069(4) -0.012(4) 0.015(4) -0.018(4)
F7A 0.097(7) 0.072(7) 0.075(6) -0.009(7) 0.022(6) -0.013(6)
F8A 0.088(6) 0.095(8) 0.092(7) 0.005(6) -0.001(6) -0.024(7)
F9A 0.101(8) 0.095(8) 0.073(7) 0.000(7) 0.018(6) -0.015(7)
F10A 0.105(8) 0.091(6) 0.090(7) -0.009(6) 0.019(7) 0.008(6)
F11A 0.096(6) 0.103(8) 0.097(7) -0.005(7) -0.007(6) -0.011(7)
F12A 0.113(8) 0.074(6) 0.101(7) -0.010(6) 0.029(7) -0.009(6)
N1 0.056(4) 0.029(3) 0.031(3) -0.003(2) 0.002(3) 0.001(2)
N2 0.040(3) 0.032(3) 0.032(3) -0.003(2) 0.007(2) 0.006(2)
N3 0.043(4) 0.028(3) 0.050(3) 0.004(2) 0.015(3) -0.003(2)
N4 0.030(3) 0.022(2) 0.032(2) 0.000(2) 0.001(2) -0.0007(19)
N5 0.033(3) 0.031(3) 0.027(2) 0.002(2) 0.002(2) 0.001(2)
N6 0.039(3) 0.043(3) 0.030(3) -0.010(3) -0.005(2) 0.009(2)
O1 0.067(4) 0.039(3) 0.041(3) -0.019(2) 0.004(2) 0.008(2)
O2 0.032(5) 0.066(6) 0.062(5) 0.001(4) 0.018(4) 0.013(5)
O3 0.047(9) 0.047(8) 0.055(8) -0.020(7) -0.002(7) -0.007(7)
S1 0.0470(11) 0.0250(7) 0.0301(7) -0.0016(6) -0.0002(7) 0.0008(6)
P1 0.0415(13) 0.0392(11) 0.1038(19) -0.0006(9) 0.0284(12) 0.0092(11)

loop_
_atom_type_symbol
_atom_type_description
_atom_type_scat_dispersion_real
_atom_type_scat_dispersion_imag
_atom_type_scat_source
C C 0.0033 0.0016 'International Tables Vol C Tables 4.2.6.8 and 6.1.1.4'
H H 0.0000 0.0000 'International Tables Vol C Tables 4.2.6.8 and 6.1.1.4'
N N 0.0061 0.0033 'International Tables Vol C Tables 4.2.6.8 and 6.1.1.4'
O O 0.0106 0.0060 'International Tables Vol C Tables 4.2.6.8 and 6.1.1.4'
F F 0.0171 0.0103 'International Tables Vol C Tables 4.2.6.8 and 6.1.1.4'
P P 0.1023 0.0942 'International Tables Vol C Tables 4.2.6.8 and 6.1.1.4'
Ru Ru -1.2594 0.8363 'International Tables Vol C Tables 4.2.6.8 and 6.1.1.4'
S S 0.1246 0.1234 'International Tables Vol C Tables 4.2.6.8 and 6.1.1.4'

loop_
_geom_angle_atom_site_label_1
_geom_angle_atom_site_label_2
_geom_angle_atom_site_label_3
_geom_angle
N4 Ru1 N2 91.5(2)
N4 Ru1 N5 79.9(2)
N2 Ru1 N5 169.9(2)
N4 Ru1 N1 171.5(2)
N2 Ru1 N1 80.5(2)
N5 Ru1 N1 107.7(2)
N4 Ru1 N6 88.1(2)
N2 Ru1 N6 87.9(2)
N5 Ru1 N6 86.6(2)
N1 Ru1 N6 88.7(2)
N4 Ru1 S1 95.11(15)
N2 Ru1 S1 89.29(16)
N5 Ru1 S1 96.68(14)
N1 Ru1 S1 87.73(15)
N6 Ru1 S1 175.74(15)
N1 C1 C2 121.1(8)
C3 C2 C1 120.0(8)
C2 C3 C4 121.0(8)
C3 C4 C5 124.6(7)
C3 C4 C11 116.8(8)
C5 C4 C11 118.5(7)
C6 C5 C4 121.5(7)
C5 C6 C7 120.5(8)
C12 C7 C8 116.5(6)
C12 C7 C6 118.9(7)
C8 C7 C6 124.6(7)
C9 C8 C7 120.4(7)
C8 C9 C10 120.7(7)
N2 C10 N3 120.1(6)
N2 C10 C9 120.9(6)
N3 C10 C9 118.9(6)
N1 C11 C12 118.3(6)
N1 C11 C4 122.3(7)
C12 C11 C4 119.3(7)
N2 C12 C11 116.0(6)
N2 C12 C7 122.7(6)
C11 C12 C7 121.2(6)
N4 C13 N3 120.2(6)
N4 C13 C14 121.9(6)
N3 C13 C14 117.9(6)
C15 C14 C13 120.1(6)
C14 C15 C16 120.2(6)
C15 C16 C23 116.5(6)
C15 C16 C17 125.1(6)
C23 C16 C17 118.4(6)
C18 C17 C16 121.4(6)
C17 C18 C19 120.6(7)
C24 C19 C20 115.6(7)
C24 C19 C18 119.8(7)
C20 C19 C18 124.7(7)
C21 C20 C19 121.7(8)
C20 C21 C22 119.2(7)
N5 C22 C21 123.5(7)
N4 C23 C16 123.4(6)
N4 C23 C24 116.3(5)
C16 C23 C24 120.3(6)
N5 C24 C19 124.4(6)
N5 C24 C23 116.0(6)
C19 C24 C23 119.5(6)
O4 C28 C27 124.5(19)
O4 C28 C29 120.5(18)
C27 C28 C29 114.8(16)
O4A C28A C27A 127.(3)
O4A C28A C29A 119.(2)
C27A C28A C29A 114.(2)
F10 P2 F7 85.9(6)
F10 P2 F12 172.0(7)
F7 P2 F12 94.6(7)
F10 P2 F11 87.1(6)
F7 P2 F11 97.7(6)
F12 P2 F11 84.8(6)
F10 P2 F8 96.1(6)
F7 P2 F8 89.0(5)
F12 P2 F8 91.9(6)
F11 P2 F8 172.8(6)
F10 P2 F9 89.1(5)
F7 P2 F9 172.0(6)
F12 P2 F9 91.3(6)
F11 P2 F9 88.3(5)
F8 P2 F9 85.4(5)
F12A P2A F11A 89.0(14)
F12A P2A F10A 171.5(16)
F11A P2A F10A 82.7(14)
F12A P2A F8A 94.8(14)
F11A P2A F8A 174.9(16)
F10A P2A F8A 93.6(14)
F12A P2A F7A 91.5(13)
F11A P2A F7A 96.0(14)
F10A P2A F7A 87.7(13)
F8A P2A F7A 87.3(13)
F12A P2A F9A 90.8(13)
F11A P2A F9A 95.5(13)
F10A P2A F9A 91.7(14)
F8A P2A F9A 81.2(12)
F7A P2A F9A 168.4(15)
C1 N1 C11 118.7(6)
C1 N1 Ru1 131.0(6)
C11 N1 Ru1 110.3(4)
C10 N2 C12 118.8(6)
C10 N2 Ru1 126.4(4)
C12 N2 Ru1 114.8(4)
C10 N3 C13 134.2(6)
C13 N4 C23 117.8(5)
C13 N4 Ru1 126.8(4)
C23 N4 Ru1 115.3(4)
C22 N5 C24 115.6(6)
C22 N5 Ru1 131.7(5)
C24 N5 Ru1 112.3(4)
O1 S1 C25 106.7(4)
O1 S1 C26 106.9(4)
C25 S1 C26 98.8(4)
O1 S1 Ru1 114.8(2)
C25 S1 Ru1 113.3(3)
C26 S1 Ru1 114.9(3)
F5 P1 F3 173.2(5)
F5 P1 F1 89.6(4)
F3 P1 F1 90.7(4)
F5 P1 F2 98.3(5)
F3 P1 F2 88.6(4)
F1 P1 F2 92.2(4)
F5 P1 F4 91.3(4)
F3 P1 F4 88.1(3)
F1 P1 F4 177.3(4)
F2 P1 F4 90.3(4)
F5 P1 F6 86.8(5)
F3 P1 F6 86.4(4)
F1 P1 F6 90.3(4)
F2 P1 F6 174.4(4)
F4 P1 F6 87.2(3)

loop_
_geom_bond_atom_site_label_1
_geom_bond_atom_site_label_2
_geom_bond_distance
Ru1 N4 2.020(5)
Ru1 N2 2.022(6)
Ru1 N5 2.102(5)
Ru1 N1 2.105(5)
Ru1 N6 2.130(5)
Ru1 S1 2.2294(16)
C1 N1 1.319(9)
C1 C2 1.442(11)
C2 C3 1.347(14)
C3 C4 1.396(12)
C4 C5 1.418(12)
C4 C11 1.420(9)
C5 C6 1.368(11)
C6 C7 1.412(10)
C7 C12 1.403(10)
C7 C8 1.411(11)
C8 C9 1.358(10)
C9 C10 1.391(10)
C10 N2 1.346(8)
C10 N3 1.374(8)
C11 N1 1.392(10)
C11 C12 1.402(10)
C12 N2 1.376(8)
C13 N4 1.333(8)
C13 N3 1.383(9)
C13 C14 1.404(9)
C14 C15 1.365(10)
C15 C16 1.402(10)
C16 C23 1.406(9)
C16 C17 1.419(10)
C17 C18 1.367(11)
C18 C19 1.411(10)
C19 C24 1.396(10)
C19 C20 1.409(10)
C20 C21 1.336(12)
C21 C22 1.398(11)
C22 N5 1.342(8)
C23 N4 1.378(8)
C23 C24 1.428(9)
C24 N5 1.389(8)
C25 S1 1.774(7)
C26 S1 1.777(8)
C27 C28 1.48(2)
C28 O4 1.19(2)
C28 C29 1.51(2)
C27A C28A 1.48(2)
C28A O4A 1.18(3)
C28A C29A 1.51(3)
F1 P1 1.567(6)
F2 P1 1.578(7)
F3 P1 1.564(5)
F4 P1 1.605(6)
F5 P1 1.541(7)
F6 P1 1.647(7)
P2 F10 1.558(8)
P2 F7 1.559(8)
P2 F12 1.571(9)
P2 F11 1.572(9)
P2 F8 1.572(8)
P2 F9 1.604(8)
P2A F12A 1.557(17)
P2A F11A 1.561(16)
P2A F10A 1.566(16)
P2A F8A 1.576(16)
P2A F7A 1.577(15)
P2A F9A 1.589(16)
O1 S1 1.488(5)
